data_2237929
loop_
_publ_author_name
'Wang, Dian-Lei'
'Cai, Xiang-Hai'
'Huang, Peng'
'Huang, He-Ping'

_publ_section_title
;
 15-Methoxy-14,15-dihydroandranginine
;
_journal_coeditor_code LD2092
_journal_issue 6
_journal_name_full 'Acta Crystallographica Section E'
_journal_page_first o833
_journal_paper_doi 10.1107/S1600536813011604
_journal_volume 69
_journal_year 2013
_chemical_formula_iupac 'C22 H26 N2 O3'
_chemical_formula_moiety 'C22 H26 N2 O3'
_chemical_formula_sum 'C22 H26 N2 O3'
_chemical_formula_weight 366.45
_chemical_name_systematic
;
15-Methoxy-14,15-dihydroandranginine
;
_space_group_IT_number 2
_symmetry_cell_setting triclinic
_symmetry_space_group_name_Hall '-P 1'
_symmetry_space_group_name_H-M 'P -1'
_atom_sites_solution_hydrogens geom
_atom_sites_solution_primary direct
_atom_sites_solution_secondary difmap
_audit_creation_method SHELXL-97
_cell_angle_alpha 91.079(6)
_cell_angle_beta 100.737(5)
_cell_angle_gamma 96.317(6)
_cell_formula_units_Z 2
_cell_length_a 6.914(3)
_cell_length_b 11.232(4)
_cell_length_c 11.806(4)
_cell_measurement_reflns_used 2653
_cell_measurement_temperature 153(2)
_cell_measurement_theta_max 27.53
_cell_measurement_theta_min 3.02
_cell_volume 894.6(6)
_computing_cell_refinement 'CrystalClear (Rigaku, 2008)'
_computing_data_collection 'CrystalClear (Rigaku, 2008)'
_computing_data_reduction 'CrystalClear (Rigaku, 2008)'
_computing_molecular_graphics 'SHELXTL (Sheldrick, 2008)'
_computing_publication_material 'SHELXTL (Sheldrick, 2008)'
_computing_structure_refinement 'SHELXL97 (Sheldrick, 2008)'
_computing_structure_solution 'SHELXS97 (Sheldrick, 2008)'
_diffrn_ambient_temperature 153(2)
_diffrn_detector_area_resol_mean 28.5714
_diffrn_measured_fraction_theta_full 0.981
_diffrn_measured_fraction_theta_max 0.981
_diffrn_measurement_device_type 'Rigaku AFC10/Saturn724+'
_diffrn_measurement_method 'phi and omega scans'
_diffrn_radiation_monochromator graphite
_diffrn_radiation_source 'Rotating Anode'
_diffrn_radiation_type MoK\a
_diffrn_radiation_wavelength 0.71073
_diffrn_reflns_av_R_equivalents 0.0300
_diffrn_reflns_av_sigmaI/netI 0.0508
_diffrn_reflns_limit_h_max 8
_diffrn_reflns_limit_h_min -8
_diffrn_reflns_limit_k_max 14
_diffrn_reflns_limit_k_min -14
_diffrn_reflns_limit_l_max 15
_diffrn_reflns_limit_l_min -14
_diffrn_reflns_number 8672
_diffrn_reflns_theta_full 27.49
_diffrn_reflns_theta_max 27.49
_diffrn_reflns_theta_min 3.02
_diffrn_standards_decay_% 0
_diffrn_standards_interval_count 0
_diffrn_standards_interval_time 0
_diffrn_standards_number 0
_exptl_absorpt_coefficient_mu 0.091
_exptl_absorpt_correction_type none
_exptl_crystal_colour Colorless
_exptl_crystal_density_diffrn 1.361
_exptl_crystal_density_method 'not measured'
_exptl_crystal_description Prism
_exptl_crystal_F_000 392
_exptl_crystal_size_max 0.43
_exptl_crystal_size_mid 0.23
_exptl_crystal_size_min 0.13
_refine_diff_density_max 0.267
_refine_diff_density_min -0.188
_refine_ls_extinction_method none
_refine_ls_goodness_of_fit_ref 0.998
_refine_ls_hydrogen_treatment mixed
_refine_ls_matrix_type full
_refine_ls_number_parameters 250
_refine_ls_number_reflns 4028
_refine_ls_number_restraints 0
_refine_ls_restrained_S_all 0.998
_refine_ls_R_factor_all 0.0624
_refine_ls_R_factor_gt 0.0406
_refine_ls_shift/su_max 0.001
_refine_ls_shift/su_mean 0.000
_refine_ls_structure_factor_coef Fsqd
_refine_ls_weighting_details 'calc w=1/[\s^2^(Fo^2^)+(0.0318P)^2^+0.1600P] where P=(Fo^2^+2Fc^2^)/3'
_refine_ls_weighting_scheme calc
_refine_ls_wR_factor_gt 0.0832
_refine_ls_wR_factor_ref 0.0889
_reflns_number_gt 2868
_reflns_number_total 4028
_reflns_threshold_expression I>2sigma(I)
_cod_data_source_file ld2092.cif
_cod_data_source_block I
_cod_original_cell_volume 894.5(6)
_cod_database_code 2237929
_cod_database_fobs_code 2237929

loop_
_symmetry_equiv_pos_as_xyz
'x, y, z'
'-x, -y, -z'

loop_
_atom_site_type_symbol
_atom_site_label
_atom_site_fract_x
_atom_site_fract_y
_atom_site_fract_z
_atom_site_U_iso_or_equiv
_atom_site_adp_type
_atom_site_calc_flag
_atom_site_refinement_flags
_atom_site_occupancy
_atom_site_symmetry_multiplicity
O O1 0.60683(16) 0.85999(9) 0.01190(9) 0.0277(3) Uani d . 1 1
O O2 0.46541(15) 0.48350(9) 0.27560(8) 0.0239(2) Uani d . 1 1
O O3 0.67895(15) 0.46849(9) 0.44057(8) 0.0244(2) Uani d . 1 1
N N1 1.00622(18) 0.69322(12) 0.50300(10) 0.0205(3) Uani d . 1 1
N N4 0.42553(17) 0.72717(10) 0.24809(9) 0.0185(3) Uani d . 1 1
C C2 0.8300(2) 0.71262(13) 0.43152(11) 0.0175(3) Uani d . 1 1
C C3 0.3346(2) 0.81220(14) 0.16762(12) 0.0229(3) Uani d . 1 1
H H3A 0.4208 0.8895 0.1758 0.028 Uiso calc R 1 1
H H3B 0.2048 0.8269 0.1856 0.028 Uiso calc R 1 1
C C5 0.4122(2) 0.75869(13) 0.36721(11) 0.0194(3) Uani d . 1 1
H H5A 0.4215 0.6854 0.4123 0.023 Uiso calc R 1 1
H H5B 0.2793 0.7840 0.3669 0.023 Uiso calc R 1 1
C C6 0.5671(2) 0.85711(13) 0.43018(12) 0.0215(3) Uani d . 1 1
H H6A 0.5876 0.9223 0.3769 0.026 Uiso calc R 1 1
H H6B 0.5176 0.8911 0.4959 0.026 Uiso calc R 1 1
C C7 0.7607(2) 0.81020(13) 0.47397(12) 0.0189(3) Uani d . 1 1
C C8 0.8993(2) 0.85448(13) 0.57542(12) 0.0201(3) Uani d . 1 1
C C9 0.9085(2) 0.95044(14) 0.65452(12) 0.0246(3) Uani d . 1 1
H H9 0.8069 1.0019 0.6457 0.030 Uiso calc R 1 1
C C10 1.0671(2) 0.96896(14) 0.74531(13) 0.0275(4) Uani d . 1 1
H H10 1.0739 1.0336 0.7996 0.033 Uiso calc R 1 1
C C11 1.2176(2) 0.89460(14) 0.75890(13) 0.0280(4) Uani d . 1 1
H H11 1.3261 0.9102 0.8217 0.034 Uiso calc R 1 1
C C12 1.2125(2) 0.79874(14) 0.68306(12) 0.0262(4) Uani d . 1 1
H H12 1.3149 0.7478 0.6929 0.031 Uiso calc R 1 1
C C13 1.0515(2) 0.77946(13) 0.59135(12) 0.0202(3) Uani d . 1 1
C C14 0.3065(2) 0.76125(15) 0.04513(12) 0.0259(4) Uani d . 1 1
H H14A 0.2199 0.6841 0.0371 0.031 Uiso calc R 1 1
H H14B 0.2414 0.8173 -0.0092 0.031 Uiso calc R 1 1
C C15 0.5046(2) 0.74198(14) 0.01609(12) 0.0235(3) Uani d . 1 1
H H15 0.4846 0.6994 -0.0611 0.028 Uiso calc R 1 1
C C16 0.7451(2) 0.63502(12) 0.32228(11) 0.0168(3) Uani d . 1 1
C C17 0.9184(2) 0.59056(13) 0.27308(12) 0.0214(3) Uani d . 1 1
H H17A 1.0106 0.6608 0.2605 0.026 Uiso calc R 1 1
H H17B 0.9920 0.5411 0.3308 0.026 Uiso calc R 1 1
C C18 0.8514(2) 0.51737(14) 0.16040(12) 0.0242(3) Uani d . 1 1
H H18A 0.9685 0.5019 0.1276 0.029 Uiso calc R 1 1
H H18B 0.7812 0.4392 0.1750 0.029 Uiso calc R 1 1
C C19 0.7168(2) 0.58305(13) 0.07633(12) 0.0231(3) Uani d . 1 1
H H19 0.6987 0.5606 -0.0033 0.028 Uiso calc R 1 1
C C20 0.6212(2) 0.67091(13) 0.10661(12) 0.0200(3) Uani d . 1 1
C C21 0.6292(2) 0.71353(12) 0.23085(11) 0.0177(3) Uani d . 1 1
H H21 0.7039 0.7957 0.2404 0.021 Uiso calc R 1 1
C C22 0.7679(3) 0.86269(17) -0.04602(15) 0.0386(4) Uani d . 1 1
H H22A 0.8327 0.9450 -0.0440 0.046 Uiso calc R 1 1
H H22B 0.7199 0.8342 -0.1264 0.046 Uiso calc R 1 1
H H22C 0.8632 0.8107 -0.0079 0.046 Uiso calc R 1 1
C C23 0.6256(2) 0.52135(12) 0.35387(12) 0.0174(3) Uani d . 1 1
C C24 0.3361(2) 0.38405(13) 0.30607(13) 0.0250(3) Uani d . 1 1
H H24A 0.2227 0.3645 0.2427 0.030 Uiso calc R 1 1
H H24B 0.2888 0.4061 0.3760 0.030 Uiso calc R 1 1
H H24C 0.4092 0.3142 0.3202 0.030 Uiso calc R 1 1
H H1N 1.078(2) 0.6370(16) 0.4959(14) 0.032(5) Uiso d . 1 1

loop_
_atom_site_aniso_label
_atom_site_aniso_U_11
_atom_site_aniso_U_22
_atom_site_aniso_U_33
_atom_site_aniso_U_12
_atom_site_aniso_U_13
_atom_site_aniso_U_23
O1 0.0297(6) 0.0267(6) 0.0277(6) 0.0001(5) 0.0091(5) 0.0057(5)
O2 0.0229(6) 0.0209(6) 0.0248(6) -0.0055(4) 0.0007(5) 0.0038(4)
O3 0.0259(6) 0.0219(6) 0.0249(6) 0.0035(4) 0.0028(5) 0.0062(4)
N1 0.0180(7) 0.0223(7) 0.0209(7) 0.0044(5) 0.0020(5) 0.0000(5)
N4 0.0168(6) 0.0219(7) 0.0172(6) 0.0036(5) 0.0031(5) 0.0027(5)
C2 0.0161(7) 0.0182(7) 0.0174(7) -0.0001(6) 0.0020(6) 0.0035(6)
C3 0.0193(8) 0.0253(8) 0.0249(8) 0.0061(6) 0.0035(6) 0.0064(6)
C5 0.0181(7) 0.0198(8) 0.0211(7) 0.0036(6) 0.0052(6) 0.0018(6)
C6 0.0225(8) 0.0188(8) 0.0232(8) 0.0039(6) 0.0036(6) -0.0007(6)
C7 0.0196(7) 0.0170(7) 0.0194(7) 0.0000(6) 0.0032(6) 0.0018(6)
C8 0.0215(8) 0.0205(8) 0.0175(7) -0.0021(6) 0.0039(6) 0.0021(6)
C9 0.0278(9) 0.0212(8) 0.0243(8) -0.0013(6) 0.0063(7) -0.0001(6)
C10 0.0338(9) 0.0250(8) 0.0213(8) -0.0062(7) 0.0050(7) -0.0028(6)
C11 0.0268(9) 0.0341(9) 0.0183(8) -0.0078(7) -0.0016(7) 0.0023(7)
C12 0.0217(8) 0.0311(9) 0.0244(8) 0.0006(7) 0.0017(7) 0.0042(7)
C13 0.0203(8) 0.0209(8) 0.0188(7) -0.0016(6) 0.0045(6) 0.0015(6)
C14 0.0218(8) 0.0328(9) 0.0216(8) 0.0025(7) 0.0003(6) 0.0063(7)
C15 0.0237(8) 0.0266(8) 0.0190(7) -0.0003(6) 0.0030(6) 0.0014(6)
C16 0.0164(7) 0.0161(7) 0.0176(7) 0.0021(6) 0.0030(6) 0.0007(5)
C17 0.0178(7) 0.0238(8) 0.0226(8) 0.0022(6) 0.0038(6) 0.0012(6)
C18 0.0245(8) 0.0246(8) 0.0250(8) 0.0036(6) 0.0084(7) -0.0023(6)
C19 0.0245(8) 0.0267(8) 0.0178(7) -0.0008(6) 0.0054(6) -0.0023(6)
C20 0.0174(7) 0.0223(8) 0.0190(7) -0.0031(6) 0.0035(6) 0.0002(6)
C21 0.0169(7) 0.0160(7) 0.0199(7) 0.0009(6) 0.0033(6) 0.0021(6)
C22 0.0347(10) 0.0414(11) 0.0410(10) -0.0059(8) 0.0162(8) 0.0048(8)
C23 0.0176(7) 0.0160(7) 0.0200(7) 0.0048(6) 0.0061(6) -0.0011(6)
C24 0.0223(8) 0.0193(8) 0.0332(9) -0.0031(6) 0.0083(7) 0.0009(6)

loop_
_atom_type_symbol
_atom_type_description
_atom_type_scat_dispersion_real
_atom_type_scat_dispersion_imag
_atom_type_scat_source
C C 0.0033 0.0016 'International Tables Vol C Tables 4.2.6.8 and 6.1.1.4'
H H 0.0000 0.0000 'International Tables Vol C Tables 4.2.6.8 and 6.1.1.4'
N N 0.0061 0.0033 'International Tables Vol C Tables 4.2.6.8 and 6.1.1.4'
O O 0.0106 0.0060 'International Tables Vol C Tables 4.2.6.8 and 6.1.1.4'

loop_
_geom_angle_atom_site_label_1
_geom_angle_atom_site_label_2
_geom_angle_atom_site_label_3
_geom_angle
C22 O1 C15 113.67(12)
C23 O2 C24 116.57(11)
C13 N1 C2 109.27(12)
C13 N1 H1N 123.4(11)
C2 N1 H1N 127.3(11)
C5 N4 C3 111.16(11)
C5 N4 C21 114.27(10)
C3 N4 C21 110.72(11)
C7 C2 N1 108.82(12)
C7 C2 C16 129.33(12)
N1 C2 C16 121.80(12)
N4 C3 C14 109.50(12)
N4 C3 H3A 109.8
C14 C3 H3A 109.8
N4 C3 H3B 109.8
C14 C3 H3B 109.8
H3A C3 H3B 108.2
N4 C5 C6 116.69(12)
N4 C5 H5A 108.1
C6 C5 H5A 108.1
N4 C5 H5B 108.1
C6 C5 H5B 108.1
H5A C5 H5B 107.3
C7 C6 C5 111.61(12)
C7 C6 H6A 109.3
C5 C6 H6A 109.3
C7 C6 H6B 109.3
C5 C6 H6B 109.3
H6A C6 H6B 108.0
C2 C7 C8 107.44(12)
C2 C7 C6 127.05(13)
C8 C7 C6 125.29(13)
C9 C8 C13 119.11(13)
C9 C8 C7 133.72(14)
C13 C8 C7 107.18(13)
C10 C9 C8 118.96(15)
C10 C9 H9 120.5
C8 C9 H9 120.5
C9 C10 C11 121.12(15)
C9 C10 H10 119.4
C11 C10 H10 119.4
C12 C11 C10 121.44(14)
C12 C11 H11 119.3
C10 C11 H11 119.3
C11 C12 C13 117.53(15)
C11 C12 H12 121.2
C13 C12 H12 121.2
N1 C13 C12 130.87(14)
N1 C13 C8 107.29(12)
C12 C13 C8 121.84(14)
C15 C14 C3 109.99(12)
C15 C14 H14A 109.7
C3 C14 H14A 109.7
C15 C14 H14B 109.7
C3 C14 H14B 109.7
H14A C14 H14B 108.2
O1 C15 C14 105.53(12)
O1 C15 C20 110.41(12)
C14 C15 C20 111.29(12)
O1 C15 H15 109.8
C14 C15 H15 109.8
C20 C15 H15 109.8
C2 C16 C23 109.26(11)
C2 C16 C17 108.93(11)
C23 C16 C17 105.34(11)
C2 C16 C21 108.70(11)
C23 C16 C21 115.68(11)
C17 C16 C21 108.74(11)
C18 C17 C16 113.48(12)
C18 C17 H17A 108.9
C16 C17 H17A 108.9
C18 C17 H17B 108.9
C16 C17 H17B 108.9
H17A C17 H17B 107.7
C19 C18 C17 110.25(12)
C19 C18 H18A 109.6
C17 C18 H18A 109.6
C19 C18 H18B 109.6
C17 C18 H18B 109.6
H18A C18 H18B 108.1
C20 C19 C18 123.64(13)
C20 C19 H19 118.2
C18 C19 H19 118.2
C19 C20 C15 120.65(13)
C19 C20 C21 124.21(13)
C15 C20 C21 115.03(12)
N4 C21 C20 109.21(11)
N4 C21 C16 113.89(11)
C20 C21 C16 113.54(11)
N4 C21 H21 106.6
C20 C21 H21 106.6
C16 C21 H21 106.6
O1 C22 H22A 109.5
O1 C22 H22B 109.5
H22A C22 H22B 109.5
O1 C22 H22C 109.5
H22A C22 H22C 109.5
H22B C22 H22C 109.5
O3 C23 O2 123.37(13)
O3 C23 C16 122.35(12)
O2 C23 C16 114.20(11)
O2 C24 H24A 109.5
O2 C24 H24B 109.5
H24A C24 H24B 109.5
O2 C24 H24C 109.5
H24A C24 H24C 109.5
H24B C24 H24C 109.5

loop_
_geom_bond_atom_site_label_1
_geom_bond_atom_site_label_2
_geom_bond_distance
O1 C22 1.4091(19)
O1 C15 1.4381(18)
O2 C23 1.3274(17)
O2 C24 1.4461(17)
O3 C23 1.2109(16)
N1 C13 1.3775(19)
N1 C2 1.3881(18)
N1 H1N 0.859(17)
N4 C5 1.4657(18)
N4 C3 1.4675(17)
N4 C21 1.4836(18)
C2 C7 1.366(2)
C2 C16 1.5265(19)
C3 C14 1.515(2)
C3 H3A 0.9900
C3 H3B 0.9900
C5 C6 1.527(2)
C5 H5A 0.9900
C5 H5B 0.9900
C6 C7 1.498(2)
C6 H6A 0.9900
C6 H6B 0.9900
C7 C8 1.430(2)
C8 C9 1.401(2)
C8 C13 1.407(2)
C9 C10 1.378(2)
C9 H9 0.9500
C10 C11 1.393(2)
C10 H10 0.9500
C11 C12 1.381(2)
C11 H11 0.9500
C12 C13 1.396(2)
C12 H12 0.9500
C14 C15 1.509(2)
C14 H14A 0.9900
C14 H14B 0.9900
C15 C20 1.5105(19)
C15 H15 1.0000
C16 C23 1.5337(19)
C16 C17 1.549(2)
C16 C21 1.5665(18)
C17 C18 1.518(2)
C17 H17A 0.9900
C17 H17B 0.9900
C18 C19 1.493(2)
C18 H18A 0.9900
C18 H18B 0.9900
C19 C20 1.325(2)
C19 H19 0.9500
C20 C21 1.523(2)
C21 H21 1.0000
C22 H22A 0.9800
C22 H22B 0.9800
C22 H22C 0.9800
C24 H24A 0.9800
C24 H24B 0.9800
C24 H24C 0.9800

loop_
_geom_hbond_atom_site_label_D
_geom_hbond_atom_site_label_H
_geom_hbond_atom_site_label_A
_geom_hbond_site_symmetry_A
_geom_hbond_distance_DH
_geom_hbond_distance_HA
_geom_hbond_distance_DA
_geom_hbond_angle_DHA
N1 H1N O3 2_766 0.859(17) 2.187(16) 2.9759(18) 152.6(15)

loop_
_geom_torsion_atom_site_label_1
_geom_torsion_atom_site_label_2
_geom_torsion_atom_site_label_3
_geom_torsion_atom_site_label_4
_geom_torsion
C13 N1 C2 C7 -0.53(16)
C13 N1 C2 C16 177.13(12)
C5 N4 C3 C14 -166.45(12)
C21 N4 C3 C14 65.41(15)
C3 N4 C5 C6 -81.17(15)
C21 N4 C5 C6 45.04(16)
N4 C5 C6 C7 -79.41(15)
N1 C2 C7 C8 0.47(15)
C16 C2 C7 C8 -176.97(13)
N1 C2 C7 C6 -174.43(13)
C16 C2 C7 C6 8.1(2)
C5 C6 C7 C2 24.9(2)
C5 C6 C7 C8 -149.13(13)
C2 C7 C8 C9 180.00(15)
C6 C7 C8 C9 -5.0(2)
C2 C7 C8 C13 -0.24(15)
C6 C7 C8 C13 174.77(13)
C13 C8 C9 C10 0.4(2)
C7 C8 C9 C10 -179.88(15)
C8 C9 C10 C11 0.4(2)
C9 C10 C11 C12 -0.9(2)
C10 C11 C12 C13 0.5(2)
C2 N1 C13 C12 -179.14(14)
C2 N1 C13 C8 0.37(15)
C11 C12 C13 N1 179.70(14)
C11 C12 C13 C8 0.3(2)
C9 C8 C13 N1 179.72(12)
C7 C8 C13 N1 -0.08(15)
C9 C8 C13 C12 -0.7(2)
C7 C8 C13 C12 179.48(13)
N4 C3 C14 C15 -61.07(16)
C22 O1 C15 C14 -162.46(12)
C22 O1 C15 C20 77.17(15)
C3 C14 C15 O1 -68.38(14)
C3 C14 C15 C20 51.41(17)
C7 C2 C16 C23 -98.72(16)
N1 C2 C16 C23 84.13(16)
C7 C2 C16 C17 146.69(14)
N1 C2 C16 C17 -30.45(17)
C7 C2 C16 C21 28.35(19)
N1 C2 C16 C21 -148.79(12)
C2 C16 C17 C18 -177.04(11)
C23 C16 C17 C18 65.86(14)
C21 C16 C17 C18 -58.73(15)
C16 C17 C18 C19 50.95(16)
C17 C18 C19 C20 -19.8(2)
C18 C19 C20 C15 173.52(13)
C18 C19 C20 C21 -2.4(2)
O1 C15 C20 C19 -106.75(16)
C14 C15 C20 C19 136.40(15)
O1 C15 C20 C21 69.54(15)
C14 C15 C20 C21 -47.31(17)
C5 N4 C21 C20 175.36(11)
C3 N4 C21 C20 -58.20(14)
C5 N4 C21 C16 47.27(15)
C3 N4 C21 C16 173.71(11)
C19 C20 C21 N4 -134.12(14)
C15 C20 C21 N4 49.74(15)
C19 C20 C21 C16 -5.84(19)
C15 C20 C21 C16 178.02(12)
C2 C16 C21 N4 -81.24(14)
C23 C16 C21 N4 42.06(16)
C17 C16 C21 N4 160.30(12)
C2 C16 C21 C20 152.92(11)
C23 C16 C21 C20 -83.78(14)
C17 C16 C21 C20 34.46(15)
C24 O2 C23 O3 9.3(2)
C24 O2 C23 C16 -173.83(12)
C2 C16 C23 O3 -39.04(18)
C17 C16 C23 O3 77.84(16)
C21 C16 C23 O3 -162.05(12)
C2 C16 C23 O2 144.01(12)
C17 C16 C23 O2 -99.11(13)
C21 C16 C23 O2 20.99(17)
